data_2234338
loop_
_publ_author_name
'Han, Meng Ting'

_publ_section_title
;
 4-Allylmorpholin-4-ium bromide
;
_journal_coeditor_code MW2056
_journal_issue 4
_journal_name_full 'Acta Crystallographica Section E'
_journal_page_first o1089
_journal_paper_doi 10.1107/S1600536812010793
_journal_volume 68
_journal_year 2012
_chemical_formula_iupac 'C7 H14 N O +, Br -'
_chemical_formula_moiety 'C7 H14 N O +, Br -'
_chemical_formula_sum 'C7 H14 Br N O'
_chemical_formula_weight 208.10
_chemical_name_systematic
;
4-Allylmorpholin-4-ium bromide
;
_space_group_IT_number 2
_symmetry_cell_setting triclinic
_symmetry_space_group_name_Hall '-P 1'
_symmetry_space_group_name_H-M 'P -1'
_atom_sites_solution_hydrogens geom
_atom_sites_solution_primary direct
_atom_sites_solution_secondary difmap
_audit_creation_method SHELXL-97
_cell_angle_alpha 66.43(3)
_cell_angle_beta 82.14(3)
_cell_angle_gamma 85.78(3)
_cell_formula_units_Z 2
_cell_length_a 7.4115(15)
_cell_length_b 7.9727(16)
_cell_length_c 8.7948(18)
_cell_measurement_reflns_used 2158
_cell_measurement_temperature 293(2)
_cell_measurement_theta_max 27.4739
_cell_measurement_theta_min 2.2882
_cell_volume 471.7(2)
_computing_cell_refinement 'CrystalClear (Rigaku, 2005)'
_computing_data_collection 'CrystalClear (Rigaku, 2005)'
_computing_data_reduction 'CrystalClear (Rigaku, 2005)'
_computing_molecular_graphics 'SHELXTL (Sheldrick, 2008)'
_computing_publication_material 'SHELXTL (Sheldrick, 2008)'
_computing_structure_refinement 'SHELXL97 (Sheldrick, 2008)'
_computing_structure_solution 'SHELXS97 (Sheldrick, 2008)'
_diffrn_ambient_temperature 293(2)
_diffrn_measured_fraction_theta_full 0.995
_diffrn_measured_fraction_theta_max 0.995
_diffrn_measurement_device_type 'Rigaku SCXmini'
_diffrn_measurement_method '\w scans'
_diffrn_radiation_monochromator graphite
_diffrn_radiation_source 'fine-focus sealed tube'
_diffrn_radiation_type MoK\a
_diffrn_radiation_wavelength 0.71073
_diffrn_reflns_av_R_equivalents 0.0429
_diffrn_reflns_av_sigmaI/netI 0.0540
_diffrn_reflns_limit_h_max 9
_diffrn_reflns_limit_h_min -9
_diffrn_reflns_limit_k_max 10
_diffrn_reflns_limit_k_min -10
_diffrn_reflns_limit_l_max 11
_diffrn_reflns_limit_l_min -11
_diffrn_reflns_number 4897
_diffrn_reflns_theta_full 27.47
_diffrn_reflns_theta_max 27.47
_diffrn_reflns_theta_min 3.54
_diffrn_standards_decay_% 0
_diffrn_standards_interval_count 150
_diffrn_standards_number 2
_exptl_absorpt_coefficient_mu 4.299
_exptl_absorpt_correction_T_max 0.423
_exptl_absorpt_correction_T_min 0.252
_exptl_absorpt_correction_type multi-scan
_exptl_absorpt_process_details '(CrystalClear; Rigaku, 2005)'
_exptl_crystal_colour red
_exptl_crystal_density_diffrn 1.465
_exptl_crystal_density_method 'not measured'
_exptl_crystal_description prismatic
_exptl_crystal_F_000 212
_exptl_crystal_size_max 0.33
_exptl_crystal_size_mid 0.28
_exptl_crystal_size_min 0.20
_refine_diff_density_max 0.590
_refine_diff_density_min -0.416
_refine_ls_extinction_coef 0.193(10)
_refine_ls_extinction_expression Fc^*^=kFc[1+0.001xFc^2^\l^3^/sin(2\q)]^-1/4^
_refine_ls_extinction_method 'SHELXL97 (Sheldrick, 2008)'
_refine_ls_goodness_of_fit_ref 1.065
_refine_ls_hydrogen_treatment constr
_refine_ls_matrix_type full
_refine_ls_number_parameters 92
_refine_ls_number_reflns 2155
_refine_ls_number_restraints 0
_refine_ls_restrained_S_all 1.065
_refine_ls_R_factor_all 0.0510
_refine_ls_R_factor_gt 0.0392
_refine_ls_shift/su_max 0.001
_refine_ls_shift/su_mean 0.000
_refine_ls_structure_factor_coef Fsqd
_refine_ls_weighting_details 'calc w=1/[\s^2^(Fo^2^)+(0.0469P)^2^+0.0113P] where P=(Fo^2^+2Fc^2^)/3'
_refine_ls_weighting_scheme calc
_refine_ls_wR_factor_gt 0.0923
_refine_ls_wR_factor_ref 0.0987
_reflns_number_gt 1786
_reflns_number_total 2155
_reflns_threshold_expression I>2sigma(I)
_cod_data_source_file mw2056.cif
_cod_data_source_block I
_cod_original_cell_volume 471.75(17)
_cod_database_code 2234338
_cod_database_fobs_code 2234338

loop_
_symmetry_equiv_pos_as_xyz
'x, y, z'
'-x, -y, -z'

loop_
_atom_site_type_symbol
_atom_site_label
_atom_site_fract_x
_atom_site_fract_y
_atom_site_fract_z
_atom_site_U_iso_or_equiv
_atom_site_adp_type
_atom_site_calc_flag
_atom_site_refinement_flags
_atom_site_occupancy
_atom_site_symmetry_multiplicity
O O1 0.2009(4) 0.5927(3) 0.8606(3) 0.0636(7) Uani d . 1 1
N N1 0.2630(3) 0.2655(3) 0.7998(3) 0.0367(5) Uani d . 1 1
H H1C 0.3863 0.2567 0.7988 0.044 Uiso calc R 1 1
C C1 0.1820(5) 0.2637(5) 0.9663(4) 0.0509(8) Uani d . 1 1
H H1A 0.2179 0.1515 1.0548 0.061 Uiso calc R 1 1
H H1B 0.0501 0.2684 0.9729 0.061 Uiso calc R 1 1
C C2 0.2476(6) 0.4268(5) 0.9881(5) 0.0620(10) Uani d . 1 1
H H2A 0.1941 0.4260 1.0955 0.074 Uiso calc R 1 1
H H2B 0.3789 0.4176 0.9876 0.074 Uiso calc R 1 1
C C3 0.2827(5) 0.5971(4) 0.7029(4) 0.0573(9) Uani d . 1 1
H H3A 0.4141 0.5878 0.7018 0.069 Uiso calc R 1 1
H H3B 0.2531 0.7132 0.6158 0.069 Uiso calc R 1 1
C C4 0.2186(4) 0.4436(4) 0.6671(4) 0.0468(7) Uani d . 1 1
H H4A 0.0880 0.4555 0.6626 0.056 Uiso calc R 1 1
H H4B 0.2773 0.4495 0.5596 0.056 Uiso calc R 1 1
C C5 0.2028(4) 0.1047(4) 0.7716(4) 0.0468(8) Uani d . 1 1
H H5A 0.2321 -0.0079 0.8630 0.056 Uiso calc R 1 1
H H5B 0.0718 0.1119 0.7706 0.056 Uiso calc R 1 1
C C6 0.2918(5) 0.1003(5) 0.6127(5) 0.0550(9) Uani d . 1 1
H H6A 0.4171 0.0794 0.6028 0.066 Uiso calc R 1 1
C C7 0.2073(8) 0.1237(6) 0.4856(6) 0.0848(14) Uani d . 1 1
H H7A 0.0820 0.1449 0.4911 0.102 Uiso calc R 1 1
H H7B 0.2721 0.1192 0.3889 0.102 Uiso calc R 1 1
Br Br1 0.29920(3) 0.76037(4) 0.22722(4) 0.0524(2) Uani d . 1 1

loop_
_atom_site_aniso_label
_atom_site_aniso_U_11
_atom_site_aniso_U_22
_atom_site_aniso_U_33
_atom_site_aniso_U_12
_atom_site_aniso_U_13
_atom_site_aniso_U_23
O1 0.0796(17) 0.0498(14) 0.0661(16) 0.0035(12) 0.0026(13) -0.0323(12)
N1 0.0285(10) 0.0366(13) 0.0429(13) 0.0007(9) -0.0024(9) -0.0142(10)
C1 0.0496(17) 0.0539(19) 0.0436(18) 0.0032(15) 0.0002(14) -0.0160(15)
C2 0.070(2) 0.072(3) 0.051(2) 0.001(2) -0.0022(18) -0.034(2)
C3 0.070(2) 0.0361(17) 0.061(2) -0.0049(16) 0.0035(18) -0.0178(16)
C4 0.0537(18) 0.0369(16) 0.0455(18) -0.0008(14) -0.0055(14) -0.0121(14)
C5 0.0414(16) 0.0361(16) 0.062(2) -0.0020(13) -0.0098(14) -0.0172(15)
C6 0.0551(19) 0.0498(19) 0.069(2) 0.0016(16) -0.0125(17) -0.0316(18)
C7 0.110(4) 0.075(3) 0.086(3) 0.007(3) -0.029(3) -0.044(3)
Br1 0.0324(2) 0.0604(3) 0.0540(3) 0.00297(15) -0.00786(14) -0.01133(17)

loop_
_atom_type_symbol
_atom_type_description
_atom_type_scat_dispersion_real
_atom_type_scat_dispersion_imag
_atom_type_scat_source
C C 0.0033 0.0016 'International Tables Vol C Tables 4.2.6.8 and 6.1.1.4'
H H 0.0000 0.0000 'International Tables Vol C Tables 4.2.6.8 and 6.1.1.4'
Br Br -0.2901 2.4595 'International Tables Vol C Tables 4.2.6.8 and 6.1.1.4'
N N 0.0061 0.0033 'International Tables Vol C Tables 4.2.6.8 and 6.1.1.4'
O O 0.0106 0.0060 'International Tables Vol C Tables 4.2.6.8 and 6.1.1.4'

loop_
_geom_angle_atom_site_label_1
_geom_angle_atom_site_label_2
_geom_angle_atom_site_label_3
_geom_angle
C2 O1 C3 109.7(3)
C4 N1 C1 109.1(2)
C4 N1 C5 112.6(2)
C1 N1 C5 111.8(2)
C4 N1 H1C 107.7
C1 N1 H1C 107.7
C5 N1 H1C 107.7
N1 C1 C2 109.4(3)
N1 C1 H1A 109.8
C2 C1 H1A 109.8
N1 C1 H1B 109.8
C2 C1 H1B 109.8
H1A C1 H1B 108.2
O1 C2 C1 111.7(3)
O1 C2 H2A 109.3
C1 C2 H2A 109.3
O1 C2 H2B 109.3
C1 C2 H2B 109.3
H2A C2 H2B 107.9
O1 C3 C4 111.6(3)
O1 C3 H3A 109.3
C4 C3 H3A 109.3
O1 C3 H3B 109.3
C4 C3 H3B 109.3
H3A C3 H3B 108.0
N1 C4 C3 109.7(3)
N1 C4 H4A 109.7
C3 C4 H4A 109.7
N1 C4 H4B 109.7
C3 C4 H4B 109.7
H4A C4 H4B 108.2
C6 C5 N1 111.6(3)
C6 C5 H5A 109.3
N1 C5 H5A 109.3
C6 C5 H5B 109.3
N1 C5 H5B 109.3
H5A C5 H5B 108.0
C7 C6 C5 124.5(4)
C7 C6 H6A 117.7
C5 C6 H6A 117.7
C6 C7 H7A 120.0
C6 C7 H7B 120.0
H7A C7 H7B 120.0

loop_
_geom_bond_atom_site_label_1
_geom_bond_atom_site_label_2
_geom_bond_distance
O1 C2 1.407(4)
O1 C3 1.424(4)
N1 C4 1.483(3)
N1 C1 1.500(4)
N1 C5 1.508(4)
N1 H1C 0.9100
C1 C2 1.511(5)
C1 H1A 0.9700
C1 H1B 0.9700
C2 H2A 0.9700
C2 H2B 0.9700
C3 C4 1.503(5)
C3 H3A 0.9700
C3 H3B 0.9700
C4 H4A 0.9700
C4 H4B 0.9700
C5 C6 1.474(5)
C5 H5A 0.9700
C5 H5B 0.9700
C6 C7 1.298(5)
C6 H6A 0.9300
C7 H7A 0.9300
C7 H7B 0.9300

loop_
_geom_hbond_atom_site_label_D
_geom_hbond_atom_site_label_H
_geom_hbond_atom_site_label_A
_geom_hbond_site_symmetry_A
_geom_hbond_distance_DH
_geom_hbond_distance_HA
_geom_hbond_distance_DA
_geom_hbond_angle_DHA
N1 H1C Br1 2_666 0.91 2.31 3.218(2) 175
C1 H1A Br1 1_546 0.97 2.93 3.846(4) 158
C5 H5B Br1 2_566 0.97 2.86 3.796(3) 162

loop_
_geom_torsion_atom_site_label_1
_geom_torsion_atom_site_label_2
_geom_torsion_atom_site_label_3
_geom_torsion_atom_site_label_4
_geom_torsion
C4 N1 C1 C2 -55.2(3)
C5 N1 C1 C2 179.7(3)
C3 O1 C2 C1 -60.5(4)
N1 C1 C2 O1 58.5(4)
C2 O1 C3 C4 60.7(4)
C1 N1 C4 C3 55.5(3)
C5 N1 C4 C3 -179.8(3)
O1 C3 C4 N1 -58.9(4)
C4 N1 C5 C6 60.5(3)
C1 N1 C5 C6 -176.4(3)
N1 C5 C6 C7 -113.9(4)

loop_
_cod_related_entry_id
_cod_related_entry_database
_cod_related_entry_code
1 ChemSpider 30657622
